data_7242255
loop_
_publ_author_name
'El Haimer, Mohamed'
'Palk\'o, M\'arta'
'Haukka, Matti'
'Gajd\'acs, M\'ari\'o'
'Zupk\'o, Istv\'an'
'F\"ul\"op, Ferenc'

_publ_section_title
;
 Synthesis and biological evaluation of the new ring system
 benzo[f]pyrimido[1,2-d][1,2,3]triazolo[1,5-a][1,4]diazepine and its
 cycloalkane and cycloalkene condensed analogues
;
_journal_issue 12
_journal_name_full 'RSC Advances'
_journal_page_first 6952
_journal_page_last 6957
_journal_paper_doi 10.1039/D0RA10553H
_journal_volume 11
_journal_year 2021
_chemical_formula_moiety 'C17 H19 N5 O'
_chemical_formula_sum 'C17 H19 N5 O'
_chemical_formula_weight 309.37
_space_group_crystal_system monoclinic
_space_group_IT_number 14
_space_group_name_Hall '-P 2ybc'
_space_group_name_H-M_alt 'P 1 21/c 1'
_atom_sites_solution_hydrogens mixed
_audit_creation_method SHELXL-2017/1
_audit_update_record
;
2020-12-07 deposited with the CCDC.	2021-02-04 downloaded from the CCDC.
;
_cell_angle_alpha 90
_cell_angle_beta 112.310(2)
_cell_angle_gamma 90
_cell_formula_units_Z 4
_cell_length_a 11.5093(2)
_cell_length_b 13.0753(2)
_cell_length_c 10.9809(2)
_cell_measurement_reflns_used 9515
_cell_measurement_temperature 120(2)
_cell_measurement_theta_max 76.5750
_cell_measurement_theta_min 3.3810
_cell_volume 1528.79(5)
_computing_cell_refinement
;
CrysAlisPro 1.171.38.46 (Rigaku Oxford Diffraction, 2015)
;
_computing_data_collection
;
CrysAlisPro 1.171.38.46 (Rigaku Oxford Diffraction, 2015)
;
_computing_data_reduction
;
CrysAlisPro 1.171.38.46 (Rigaku Oxford Diffraction, 2015)
;
_computing_molecular_graphics 'CrystaMaker X (CrystalMaker Software ltd., 2018)'
_computing_publication_material 'SHELXL-2017 (Sheldrick, 2017)'
_computing_structure_refinement 'SHELXL-2017 (Sheldrick, 2017)'
_computing_structure_solution 'SHELXT (Sheldrick, 2017)'
_diffrn_ambient_temperature 120(2)
_diffrn_detector_area_resol_mean 10.3953
_diffrn_measured_fraction_theta_full 1.000
_diffrn_measured_fraction_theta_max 0.998
_diffrn_measurement_device '\k-geometry diffractometer'
_diffrn_measurement_device_type 'SuperNova, Dual, Cu at zero, Atlas'
_diffrn_measurement_method '\f scans and \w scans with \k offset'
_diffrn_radiation_monochromator mirror
_diffrn_radiation_type CuK\a
_diffrn_radiation_wavelength 1.54184
_diffrn_reflns_av_R_equivalents 0.0263
_diffrn_reflns_av_unetI/netI 0.0182
_diffrn_reflns_Laue_measured_fraction_full 1.000
_diffrn_reflns_Laue_measured_fraction_max 0.998
_diffrn_reflns_limit_h_max 14
_diffrn_reflns_limit_h_min -14
_diffrn_reflns_limit_k_max 16
_diffrn_reflns_limit_k_min -16
_diffrn_reflns_limit_l_max 13
_diffrn_reflns_limit_l_min -12
_diffrn_reflns_number 16866
_diffrn_reflns_point_group_measured_fraction_full 1.000
_diffrn_reflns_point_group_measured_fraction_max 0.998
_diffrn_reflns_theta_full 67.684
_diffrn_reflns_theta_max 76.938
_diffrn_reflns_theta_min 4.152
_diffrn_source micro-source
_exptl_absorpt_coefficient_mu 0.709
_exptl_absorpt_correction_T_max 0.961
_exptl_absorpt_correction_T_min 0.854
_exptl_absorpt_correction_type analytical
_exptl_absorpt_process_details
;
CrysAlisPro 1.171.39.46 (Rigaku Oxford Diffraction, 2018)
Analytical numeric absorption correction using a multifaceted crystal
model based on expressions derived by R.C. Clark & J.S. Reid.
(Clark, R. C. & Reid, J. S. (1995). Acta Cryst. A51, 887-897)
Empirical absorption correction using spherical harmonics,
implemented in SCALE3 ABSPACK scaling algorithm.
;
_exptl_crystal_colour colourless
_exptl_crystal_density_diffrn 1.344
_exptl_crystal_description block
_exptl_crystal_F_000 656
_exptl_crystal_size_max 0.281
_exptl_crystal_size_mid 0.166
_exptl_crystal_size_min 0.059
_refine_diff_density_max 0.241
_refine_diff_density_min -0.218
_refine_diff_density_rms 0.045
_refine_ls_extinction_method none
_refine_ls_goodness_of_fit_ref 1.041
_refine_ls_hydrogen_treatment mixed
_refine_ls_matrix_type full
_refine_ls_number_parameters 212
_refine_ls_number_reflns 3225
_refine_ls_number_restraints 0
_refine_ls_restrained_S_all 1.041
_refine_ls_R_factor_all 0.0379
_refine_ls_R_factor_gt 0.0356
_refine_ls_shift/su_max 0.001
_refine_ls_shift/su_mean 0.000
_refine_ls_structure_factor_coef Fsqd
_refine_ls_weighting_details 'w=1/[\s^2^(Fo^2^)+(0.0549P)^2^+0.4226P] where P=(Fo^2^+2Fc^2^)/3'
_refine_ls_weighting_scheme calc
_refine_ls_wR_factor_gt 0.0935
_refine_ls_wR_factor_ref 0.0959
_reflns_Friedel_coverage 0.000
_reflns_number_gt 3001
_reflns_number_total 3225
_reflns_threshold_expression 'I > 2\s(I)'
_cod_data_source_file d0ra10553h2.cif
_cod_data_source_block 5a
_cod_original_sg_symbol_H-M 'P 21/c'
_cod_database_code 7242255
_shelx_shelxl_version_number 2017/1
_shelx_space_group_comment
;
The symmetry employed for this shelxl refinement is uniquely defined
by the following loop, which should always be used as a source of
symmetry information in preference to the above space-group names.
They are only intended as comments.
;
_shelx_estimated_absorpt_t_min 0.826
_shelx_estimated_absorpt_t_max 0.959

loop_
_space_group_symop_operation_xyz
'x, y, z'
'-x, y+1/2, -z+1/2'
'-x, -y, -z'
'x, -y-1/2, z-1/2'

loop_
_atom_site_label
_atom_site_type_symbol
_atom_site_fract_x
_atom_site_fract_y
_atom_site_fract_z
_atom_site_U_iso_or_equiv
_atom_site_adp_type
_atom_site_occupancy
_atom_site_site_symmetry_order
_atom_site_calc_flag
_atom_site_refinement_flags_posn
_atom_site_refinement_flags_adp
_atom_site_refinement_flags_occupancy
_atom_site_disorder_assembly
_atom_site_disorder_group
O1 O 0.60400(7) 0.99646(5) 0.25322(7) 0.02124(17) Uani 1 1 d . . . . .
N1 N 0.85091(8) 0.67619(7) 0.43157(8) 0.01835(19) Uani 1 1 d . . . . .
N2 N 0.92018(8) 0.63481(7) 0.55013(9) 0.0220(2) Uani 1 1 d . . . . .
N3 N 0.95831(9) 0.71092(8) 0.63374(9) 0.0249(2) Uani 1 1 d . . . . .
N4 N 0.64166(8) 0.82605(6) 0.26241(8) 0.01816(19) Uani 1 1 d . . . . .
N5 N 0.47017(8) 0.70789(6) 0.17442(9) 0.01884(19) Uani 1 1 d . . . . .
H5A H 0.4477(15) 0.6418(13) 0.1858(16) 0.036(4) Uiso 1 1 d . . . . .
C1 C 0.68122(9) 0.64287(7) 0.22391(10) 0.0172(2) Uani 1 1 d . . . . .
C2 C 0.63635(9) 0.58903(7) 0.10538(10) 0.0190(2) Uani 1 1 d . . . . .
H2 H 0.558353 0.607807 0.038781 0.023 Uiso 1 1 calc R U . . .
C3 C 0.70488(10) 0.50782(8) 0.08360(10) 0.0209(2) Uani 1 1 d . . . . .
H3 H 0.673337 0.471871 0.002369 0.025 Uiso 1 1 calc R U . . .
C4 C 0.81919(10) 0.47932(8) 0.18033(10) 0.0204(2) Uani 1 1 d . . . . .
H4 H 0.863360 0.421811 0.166889 0.025 Uiso 1 1 calc R U . . .
C5 C 0.86871(9) 0.53495(8) 0.29654(10) 0.0192(2) Uani 1 1 d . . . . .
H5 H 0.948300 0.517893 0.361614 0.023 Uiso 1 1 calc R U . . .
C6 C 0.79957(9) 0.61593(7) 0.31564(10) 0.0175(2) Uani 1 1 d . . . . .
C7 C 0.91365(10) 0.80001(9) 0.56914(11) 0.0237(2) Uani 1 1 d . . . . .
H7 H 0.928528 0.866117 0.607930 0.028 Uiso 1 1 calc R U . . .
C8 C 0.84381(9) 0.77964(8) 0.43937(10) 0.0194(2) Uani 1 1 d . . . . .
C9 C 0.77809(9) 0.84434(8) 0.32085(10) 0.0202(2) Uani 1 1 d . . . . .
H9A H 0.793387 0.917301 0.345952 0.024 Uiso 1 1 calc R U . . .
H9B H 0.814233 0.830285 0.253872 0.024 Uiso 1 1 calc R U . . .
C10 C 0.56312(9) 0.90820(7) 0.23517(9) 0.0169(2) Uani 1 1 d . . . . .
C11 C 0.42309(9) 0.88767(7) 0.17513(9) 0.0176(2) Uani 1 1 d . . . . .
H11 H 0.381249 0.938272 0.213414 0.021 Uiso 1 1 calc R U . . .
C12 C 0.37627(10) 0.90812(8) 0.02598(10) 0.0221(2) Uani 1 1 d . . . . .
H12A H 0.391422 0.980679 0.010838 0.027 Uiso 1 1 calc R U . . .
H12B H 0.424193 0.865149 -0.012837 0.027 Uiso 1 1 calc R U . . .
C13 C 0.23617(10) 0.88450(9) -0.04194(10) 0.0251(2) Uani 1 1 d . . . . .
H13A H 0.187437 0.931761 -0.009098 0.030 Uiso 1 1 calc R U . . .
H13B H 0.209470 0.895154 -0.137987 0.030 Uiso 1 1 calc R U . . .
C14 C 0.20921(10) 0.77440(8) -0.01521(11) 0.0251(2) Uani 1 1 d . . . . .
H14A H 0.253643 0.727107 -0.053216 0.030 Uiso 1 1 calc R U . . .
H14B H 0.118006 0.760842 -0.058381 0.030 Uiso 1 1 calc R U . . .
C15 C 0.25189(9) 0.75470(8) 0.13263(11) 0.0234(2) Uani 1 1 d . . . . .
H15A H 0.199743 0.796052 0.167975 0.028 Uiso 1 1 calc R U . . .
H15B H 0.238089 0.681716 0.147066 0.028 Uiso 1 1 calc R U . . .
C16 C 0.39010(9) 0.78084(7) 0.20824(10) 0.0188(2) Uani 1 1 d . . . . .
H16 H 0.409099 0.776719 0.304846 0.023 Uiso 1 1 calc R U . . .
C17 C 0.59994(9) 0.71886(7) 0.26196(10) 0.0171(2) Uani 1 1 d . . . . .
H17 H 0.606300 0.701737 0.353032 0.021 Uiso 1 1 calc R U . . .

loop_
_atom_site_aniso_label
_atom_site_aniso_U_11
_atom_site_aniso_U_22
_atom_site_aniso_U_33
_atom_site_aniso_U_23
_atom_site_aniso_U_13
_atom_site_aniso_U_12
O1 0.0223(4) 0.0138(3) 0.0239(4) -0.0009(3) 0.0047(3) 0.0002(3)
N1 0.0161(4) 0.0178(4) 0.0187(4) -0.0001(3) 0.0039(3) 0.0018(3)
N2 0.0182(4) 0.0265(5) 0.0185(4) 0.0018(3) 0.0038(3) 0.0034(3)
N3 0.0201(4) 0.0316(5) 0.0207(4) -0.0038(4) 0.0051(3) 0.0032(4)
N4 0.0157(4) 0.0131(4) 0.0231(4) -0.0003(3) 0.0045(3) 0.0000(3)
N5 0.0155(4) 0.0136(4) 0.0250(4) -0.0003(3) 0.0049(3) 0.0004(3)
C1 0.0177(4) 0.0125(4) 0.0206(5) 0.0014(3) 0.0065(4) -0.0005(3)
C2 0.0193(4) 0.0164(5) 0.0193(5) 0.0013(4) 0.0049(4) -0.0009(4)
C3 0.0242(5) 0.0172(5) 0.0213(5) -0.0018(4) 0.0087(4) -0.0028(4)
C4 0.0231(5) 0.0144(4) 0.0259(5) 0.0004(4) 0.0117(4) 0.0011(4)
C5 0.0187(4) 0.0163(4) 0.0223(5) 0.0030(4) 0.0072(4) 0.0013(4)
C6 0.0190(5) 0.0148(4) 0.0180(4) 0.0007(3) 0.0061(4) -0.0007(3)
C7 0.0176(5) 0.0265(5) 0.0245(5) -0.0070(4) 0.0051(4) 0.0021(4)
C8 0.0151(4) 0.0180(5) 0.0243(5) -0.0032(4) 0.0066(4) 0.0013(3)
C9 0.0162(5) 0.0156(4) 0.0262(5) -0.0007(4) 0.0053(4) -0.0004(4)
C10 0.0205(5) 0.0152(4) 0.0143(4) 0.0001(3) 0.0056(4) 0.0019(3)
C11 0.0170(4) 0.0153(4) 0.0183(5) -0.0010(3) 0.0043(4) 0.0024(3)
C12 0.0229(5) 0.0205(5) 0.0192(5) 0.0016(4) 0.0037(4) 0.0007(4)
C13 0.0222(5) 0.0254(5) 0.0209(5) -0.0004(4) 0.0005(4) 0.0037(4)
C14 0.0181(5) 0.0236(5) 0.0282(5) -0.0059(4) 0.0027(4) 0.0008(4)
C15 0.0172(5) 0.0214(5) 0.0307(6) -0.0008(4) 0.0078(4) 0.0002(4)
C16 0.0175(5) 0.0177(5) 0.0209(5) 0.0007(4) 0.0070(4) 0.0014(3)
C17 0.0167(4) 0.0133(4) 0.0194(5) 0.0007(3) 0.0046(4) 0.0001(3)

loop_
_atom_type_symbol
_atom_type_description
_atom_type_scat_dispersion_real
_atom_type_scat_dispersion_imag
_atom_type_scat_source
C C 0.0181 0.0091 'International Tables Vol C Tables 4.2.6.8 and 6.1.1.4'
H H 0.0000 0.0000 'International Tables Vol C Tables 4.2.6.8 and 6.1.1.4'
N N 0.0311 0.0180 'International Tables Vol C Tables 4.2.6.8 and 6.1.1.4'
O O 0.0492 0.0322 'International Tables Vol C Tables 4.2.6.8 and 6.1.1.4'

loop_
_geom_angle_atom_site_label_1
_geom_angle_atom_site_label_2
_geom_angle_atom_site_label_3
_geom_angle
_geom_angle_site_symmetry_1
_geom_angle_site_symmetry_3
_geom_angle_publ_flag
N2 N1 C8 111.36(8) . . ?
N2 N1 C6 122.17(8) . . ?
C8 N1 C6 126.40(9) . . ?
N3 N2 N1 106.75(8) . . ?
N2 N3 C7 108.98(9) . . ?
C10 N4 C9 118.46(8) . . ?
C10 N4 C17 123.94(8) . . ?
C9 N4 C17 116.47(8) . . ?
C17 N5 C16 110.91(8) . . ?
C17 N5 H5A 106.0(10) . . ?
C16 N5 H5A 109.8(10) . . ?
C2 C1 C6 117.37(9) . . ?
C2 C1 C17 122.35(9) . . ?
C6 C1 C17 119.82(9) . . ?
C1 C2 C3 120.69(9) . . ?
C1 C2 H2 119.7 . . ?
C3 C2 H2 119.7 . . ?
C4 C3 C2 120.31(9) . . ?
C4 C3 H3 119.8 . . ?
C2 C3 H3 119.8 . . ?
C5 C4 C3 120.00(9) . . ?
C5 C4 H4 120.0 . . ?
C3 C4 H4 120.0 . . ?
C6 C5 C4 118.66(9) . . ?
C6 C5 H5 120.7 . . ?
C4 C5 H5 120.7 . . ?
C5 C6 C1 122.78(9) . . ?
C5 C6 N1 119.42(9) . . ?
C1 C6 N1 117.79(9) . . ?
N3 C7 C8 109.42(10) . . ?
N3 C7 H7 125.3 . . ?
C8 C7 H7 125.3 . . ?
N1 C8 C7 103.49(9) . . ?
N1 C8 C9 122.06(9) . . ?
C7 C8 C9 134.31(10) . . ?
N4 C9 C8 113.01(8) . . ?
N4 C9 H9A 109.0 . . ?
C8 C9 H9A 109.0 . . ?
N4 C9 H9B 109.0 . . ?
C8 C9 H9B 109.0 . . ?
H9A C9 H9B 107.8 . . ?
O1 C10 N4 121.44(9) . . ?
O1 C10 C11 120.88(9) . . ?
N4 C10 C11 117.61(8) . . ?
C10 C11 C16 112.19(8) . . ?
C10 C11 C12 108.46(8) . . ?
C16 C11 C12 113.17(8) . . ?
C10 C11 H11 107.6 . . ?
C16 C11 H11 107.6 . . ?
C12 C11 H11 107.6 . . ?
C13 C12 C11 111.21(9) . . ?
C13 C12 H12A 109.4 . . ?
C11 C12 H12A 109.4 . . ?
C13 C12 H12B 109.4 . . ?
C11 C12 H12B 109.4 . . ?
H12A C12 H12B 108.0 . . ?
C14 C13 C12 110.54(9) . . ?
C14 C13 H13A 109.5 . . ?
C12 C13 H13A 109.5 . . ?
C14 C13 H13B 109.5 . . ?
C12 C13 H13B 109.5 . . ?
H13A C13 H13B 108.1 . . ?
C13 C14 C15 110.90(9) . . ?
C13 C14 H14A 109.5 . . ?
C15 C14 H14A 109.5 . . ?
C13 C14 H14B 109.5 . . ?
C15 C14 H14B 109.5 . . ?
H14A C14 H14B 108.0 . . ?
C16 C15 C14 112.83(9) . . ?
C16 C15 H15A 109.0 . . ?
C14 C15 H15A 109.0 . . ?
C16 C15 H15B 109.0 . . ?
C14 C15 H15B 109.0 . . ?
H15A C15 H15B 107.8 . . ?
N5 C16 C11 107.30(8) . . ?
N5 C16 C15 109.95(8) . . ?
C11 C16 C15 112.14(8) . . ?
N5 C16 H16 109.1 . . ?
C11 C16 H16 109.1 . . ?
C15 C16 H16 109.1 . . ?
N5 C17 N4 110.39(8) . . ?
N5 C17 C1 109.84(8) . . ?
N4 C17 C1 112.65(8) . . ?
N5 C17 H17 107.9 . . ?
N4 C17 H17 107.9 . . ?
C1 C17 H17 107.9 . . ?

loop_
_geom_bond_atom_site_label_1
_geom_bond_atom_site_label_2
_geom_bond_distance
_geom_bond_site_symmetry_2
_geom_bond_publ_flag
O1 C10 1.2336(12) . yes
N1 N2 1.3547(12) . yes
N1 C8 1.3598(13) . yes
N1 C6 1.4210(13) . yes
N2 N3 1.3115(13) . yes
N3 C7 1.3592(15) . yes
N4 C10 1.3620(12) . yes
N4 C9 1.4729(12) . yes
N4 C17 1.4810(12) . yes
N5 C17 1.4441(12) . yes
N5 C16 1.4686(12) . yes
N5 H5A 0.924(17) . ?
C1 C2 1.3950(14) . ?
C1 C6 1.3972(14) . ?
C1 C17 1.5277(13) . ?
C2 C3 1.3964(14) . ?
C2 H2 0.9500 . ?
C3 C4 1.3918(15) . ?
C3 H3 0.9500 . ?
C4 C5 1.3894(14) . ?
C4 H4 0.9500 . ?
C5 C6 1.3875(14) . ?
C5 H5 0.9500 . ?
C7 C8 1.3704(15) . ?
C7 H7 0.9500 . ?
C8 C9 1.4947(14) . ?
C9 H9A 0.9900 . ?
C9 H9B 0.9900 . ?
C10 C11 1.5157(13) . ?
C11 C16 1.5273(13) . ?
C11 C12 1.5408(14) . ?
C11 H11 1.0000 . ?
C12 C13 1.5293(14) . ?
C12 H12A 0.9900 . ?
C12 H12B 0.9900 . ?
C13 C14 1.5245(16) . ?
C13 H13A 0.9900 . ?
C13 H13B 0.9900 . ?
C14 C15 1.5290(16) . ?
C14 H14A 0.9900 . ?
C14 H14B 0.9900 . ?
C15 C16 1.5276(13) . ?
C15 H15A 0.9900 . ?
C15 H15B 0.9900 . ?
C16 H16 1.0000 . ?
C17 H17 1.0000 . ?

loop_
_geom_torsion_atom_site_label_1
_geom_torsion_atom_site_label_2
_geom_torsion_atom_site_label_3
_geom_torsion_atom_site_label_4
_geom_torsion
_geom_torsion_site_symmetry_1
_geom_torsion_site_symmetry_2
_geom_torsion_site_symmetry_3
_geom_torsion_site_symmetry_4
_geom_torsion_publ_flag
C8 N1 N2 N3 -0.43(11) . . . . ?
C6 N1 N2 N3 176.72(9) . . . . ?
N1 N2 N3 C7 0.07(11) . . . . ?
C6 C1 C2 C3 3.48(14) . . . . ?
C17 C1 C2 C3 -168.81(9) . . . . ?
C1 C2 C3 C4 0.11(15) . . . . ?
C2 C3 C4 C5 -3.27(15) . . . . ?
C3 C4 C5 C6 2.65(15) . . . . ?
C4 C5 C6 C1 1.12(15) . . . . ?
C4 C5 C6 N1 -177.53(9) . . . . ?
C2 C1 C6 C5 -4.16(15) . . . . ?
C17 C1 C6 C5 168.34(9) . . . . ?
C2 C1 C6 N1 174.52(8) . . . . ?
C17 C1 C6 N1 -12.99(13) . . . . ?
N2 N1 C6 C5 -37.74(14) . . . . ?
C8 N1 C6 C5 138.96(10) . . . . ?
N2 N1 C6 C1 143.54(9) . . . . ?
C8 N1 C6 C1 -39.77(14) . . . . ?
N2 N3 C7 C8 0.30(12) . . . . ?
N2 N1 C8 C7 0.59(11) . . . . ?
C6 N1 C8 C7 -176.41(9) . . . . ?
N2 N1 C8 C9 176.91(9) . . . . ?
C6 N1 C8 C9 -0.08(15) . . . . ?
N3 C7 C8 N1 -0.53(11) . . . . ?
N3 C7 C8 C9 -176.18(11) . . . . ?
C10 N4 C9 C8 130.51(9) . . . . ?
C17 N4 C9 C8 -37.83(12) . . . . ?
N1 C8 C9 N4 66.03(12) . . . . ?
C7 C8 C9 N4 -118.96(13) . . . . ?
C9 N4 C10 O1 3.10(14) . . . . ?
C17 N4 C10 O1 170.51(9) . . . . ?
C9 N4 C10 C11 -179.97(8) . . . . ?
C17 N4 C10 C11 -12.57(14) . . . . ?
O1 C10 C11 C16 -158.18(9) . . . . ?
N4 C10 C11 C16 24.87(12) . . . . ?
O1 C10 C11 C12 76.07(11) . . . . ?
N4 C10 C11 C12 -100.88(10) . . . . ?
C10 C11 C12 C13 177.62(8) . . . . ?
C16 C11 C12 C13 52.44(11) . . . . ?
C11 C12 C13 C14 -56.58(12) . . . . ?
C12 C13 C14 C15 58.03(12) . . . . ?
C13 C14 C15 C16 -55.23(12) . . . . ?
C17 N5 C16 C11 68.54(10) . . . . ?
C17 N5 C16 C15 -169.25(8) . . . . ?
C10 C11 C16 N5 -51.28(10) . . . . ?
C12 C11 C16 N5 71.86(10) . . . . ?
C10 C11 C16 C15 -172.11(8) . . . . ?
C12 C11 C16 C15 -48.97(11) . . . . ?
C14 C15 C16 N5 -68.90(11) . . . . ?
C14 C15 C16 C11 50.38(12) . . . . ?
C16 N5 C17 N4 -54.69(11) . . . . ?
C16 N5 C17 C1 -179.49(8) . . . . ?
C10 N4 C17 N5 26.68(13) . . . . ?
C9 N4 C17 N5 -165.68(8) . . . . ?
C10 N4 C17 C1 149.87(9) . . . . ?
C9 N4 C17 C1 -42.50(11) . . . . ?
C2 C1 C17 N5 12.49(13) . . . . ?
C6 C1 C17 N5 -159.61(9) . . . . ?
C2 C1 C17 N4 -111.00(10) . . . . ?
C6 C1 C17 N4 76.90(11) . . . . ?
